data_1549994
loop_
_publ_author_name
'Zhang, W.'
'Shiraiwa, M.'
'Wang, N.'
'Ma, T.'
'Fujii, K.'
'Niwa, E.'
'Yashima, M.'

_publ_section_title
;
 Pr/Ba cation-disordered perovskite Pr2/3Ba1/3CoO3-d as a new bifunctional
 electrocatalyst for oxygen reduction and oxygen evolution reactions
;
_journal_name_full 'Journal of the Ceramic Society of Japan'
_journal_page_first 814
_journal_page_last 819
_journal_volume 126
_journal_year 2018
_chemical_formula_sum 'Ba0.333 Co O2.98 Pr0.667'
_chemical_name_common Pr2/3Ba1/3CoO2.98
_space_group_IT_number 62
_space_group_name_H-M_alt 'P n m a'
_symmetry_space_group_name_Hall '-P 2ac 2n'
_symmetry_space_group_name_H-M 'P n m a'
_cell_angle_alpha 90
_cell_angle_beta 90
_cell_angle_gamma 90
_cell_formula_units_Z 4
_cell_length_a 5.443765(9)
_cell_length_b 7.693164(9)
_cell_length_c 5.452008(7)
_cell_volume 228.3289(5)
_cod_data_source_file PrBaCoO3.cif
_cod_data_source_block PrBaCoO3
_cod_original_formula_sum 'Pr0.667 Ba0.333 Co1 O2.98'
_cod_database_code 1549994

loop_
_space_group_symop_operation_xyz
'x, y, z'
'-x, -y, -z'
'-x+1/2, -y, z+1/2'
'x+1/2, y, -z+1/2'
'-x, y+1/2, -z'
'x, -y+1/2, z'
'x+1/2, -y+1/2, -z+1/2'
'-x+1/2, y+1/2, z+1/2'

loop_
_atom_site_label
_atom_site_occupancy
_atom_site_fract_x
_atom_site_fract_y
_atom_site_fract_z
_atom_site_adp_type
_atom_site_U_iso_or_equiv
_atom_site_type_symbol
PrBa 0.6667 0.0001(17) 0.250000 -0.00036(9) Uiso 0.0071(8) Pr
PrBa 0.3333 0.0001(17) 0.250000 -0.00036(9) Uiso 0.0071 Ba
Co 1.0 0.000000 0.000000 0.500000 Uiso 0.0041(14) Co
O1 0.9930 0.54724(17) 0.250000 -0.01485(6) Uiso 0.011(8) O
O2 0.9930 0.23254(3) 0.02904(7) 0.23324(3) Uiso 0.011 O
